data_7024382
loop_
_publ_author_name
'Jura, Marek'
'Levason, William'
'Ratnani, Raju'
'Reid, Gillian'
'Webster, Michael'

_publ_section_title
;
 Six- and eight-coordinate thio- and seleno-ether complexes of NbF5 and
 some comparisons with NbCl5 and NbBr5 adducts.
;
_journal_issue 3
_journal_name_full 'Dalton transactions (Cambridge, England : 2003)'
_journal_page_first 883
_journal_page_last 891
_journal_paper_doi 10.1039/b916336k
_journal_volume 39
_journal_year 2010
_chemical_formula_moiety 'C16 H36 F4 Nb S4 1+, F6 Nb1 1-'
_chemical_formula_structural '((C8 H18 S2)2 (F4 Nb)) (F6 Nb)'
_chemical_formula_sum 'C16 H36 F10 Nb2 S4'
_chemical_formula_weight 732.51
_chemical_name_common
;Tetrafluorobis(1,2-bis(isopropylthio)ethane-S,S')niobium(V)
hexafluoroniobate(V)
;
_chemical_name_systematic
;
Tetrafluorobis(1,2-bis(isopropylthio)ethane-S,S')niobium(V)
hexafluoroniobate(V)
;
_space_group_IT_number 2
_space_group_name_Hall '-P 1'
_symmetry_cell_setting triclinic
_symmetry_space_group_name_Hall '-P 1'
_symmetry_space_group_name_H-M 'P -1'
_atom_sites_solution_hydrogens geom
_atom_sites_solution_primary direct
_atom_sites_solution_secondary difmap
_audit_creation_date 2009-02-17
_audit_creation_method 'SHELXL-97 + hand edit'
_cell_angle_alpha 115.206(7)
_cell_angle_beta 90.596(10)
_cell_angle_gamma 110.136(10)
_cell_formula_units_Z 2
_cell_length_a 10.2850(10)
_cell_length_b 11.6895(15)
_cell_length_c 13.5404(15)
_cell_measurement_reflns_used 49250
_cell_measurement_temperature 120(2)
_cell_measurement_theta_max 27.48
_cell_measurement_theta_min 2.91
_cell_volume 1359.1(3)
_computing_structure_refinement 'SHELXL-97 (Sheldrick, 1997)'
_computing_structure_solution 'SHELXS-97 (Sheldrick, 1997)'
_diffrn_ambient_temperature 120(2)
_diffrn_measured_fraction_theta_full 0.968
_diffrn_measured_fraction_theta_max 0.968
_diffrn_measurement_device_type 'Bruker-Nonius 95mm CCD camera on \k-goniostat'
_diffrn_measurement_method '\f & \w scans'
_diffrn_radiation_monochromator '10cm confocal mirrors'
_diffrn_radiation_source 'Bruker-Nonius FR591 rotating anode'
_diffrn_radiation_type MoK\a
_diffrn_radiation_wavelength 0.71073
_diffrn_reflns_av_R_equivalents 0.0579
_diffrn_reflns_av_sigmaI/netI 0.0468
_diffrn_reflns_limit_h_max 13
_diffrn_reflns_limit_h_min -13
_diffrn_reflns_limit_k_max 15
_diffrn_reflns_limit_k_min -15
_diffrn_reflns_limit_l_max 17
_diffrn_reflns_limit_l_min -17
_diffrn_reflns_number 27957
_diffrn_reflns_theta_full 27.71
_diffrn_reflns_theta_max 27.71
_diffrn_reflns_theta_min 3.23
_diffrn_standards_number 0
_exptl_absorpt_coefficient_mu 1.223
_exptl_absorpt_correction_T_max 1.0000
_exptl_absorpt_correction_T_min 0.7638
_exptl_absorpt_correction_type multi-scan
_exptl_absorpt_process_details 'G.M. Sheldrick, (2007). SADABS. Version 2007/2. Bruker AXS Inc.'
_exptl_crystal_colour colourless
_exptl_crystal_density_diffrn 1.790
_exptl_crystal_density_method 'not measured'
_exptl_crystal_description block
_exptl_crystal_F_000 736
_exptl_crystal_size_max 0.20
_exptl_crystal_size_mid 0.10
_exptl_crystal_size_min 0.04
_refine_diff_density_max 0.902
_refine_diff_density_min -0.845
_refine_diff_density_rms 0.136
_refine_ls_extinction_method none
_refine_ls_goodness_of_fit_ref 1.111
_refine_ls_hydrogen_treatment constr
_refine_ls_matrix_type full
_refine_ls_number_parameters 300
_refine_ls_number_reflns 6180
_refine_ls_number_restraints 0
_refine_ls_restrained_S_all 1.111
_refine_ls_R_factor_all 0.0655
_refine_ls_R_factor_gt 0.0470
_refine_ls_shift/su_max 0.001
_refine_ls_shift/su_mean 0.000
_refine_ls_structure_factor_coef Fsqd
_refine_ls_weighting_details 'w=1/[\s^2^(Fo^2^)+(0.0312P)^2^+5.7487P] where P=(Fo^2^+2Fc^2^)/3'
_refine_ls_weighting_scheme calc
_refine_ls_wR_factor_gt 0.1021
_refine_ls_wR_factor_ref 0.1128
_reflns_number_gt 5146
_reflns_number_total 6180
_reflns_threshold_expression I>2sigma(I)
_cod_data_source_file b916336k.txt
_cod_data_source_block 09mj07
_cod_database_code 7024382

loop_
_symmetry_equiv_pos_as_xyz
'x, y, z'
'-x, -y, -z'

loop_
_atom_site_label
_atom_site_type_symbol
_atom_site_fract_x
_atom_site_fract_y
_atom_site_fract_z
_atom_site_U_iso_or_equiv
_atom_site_adp_type
_atom_site_occupancy
_atom_site_symmetry_multiplicity
_atom_site_calc_flag
_atom_site_refinement_flags
Nb1 Nb 0.86971(4) 0.59002(4) 0.31573(3) 0.01678(10) Uani 1 1 d .
Nb2 Nb 0.0000 0.0000 0.0000 0.03102(16) Uani 1 2 d S
Nb3 Nb 0.5000 1.0000 0.5000 0.02636(14) Uani 1 2 d S
F1 F 1.0161(2) 0.5263(2) 0.3191(2) 0.0210(5) Uani 1 1 d .
F2 F 0.6769(2) 0.5555(2) 0.3273(2) 0.0199(5) Uani 1 1 d .
F3 F 0.8251(2) 0.5265(2) 0.16043(19) 0.0205(5) Uani 1 1 d .
F4 F 0.9589(3) 0.7489(2) 0.45523(19) 0.0219(5) Uani 1 1 d .
F5 F -0.0811(4) -0.1684(3) 0.0049(3) 0.0495(8) Uani 1 1 d .
F6 F 0.1802(4) -0.0018(4) 0.0188(4) 0.0662(11) Uani 1 1 d .
F7 F 0.0168(4) 0.0932(4) 0.1556(3) 0.0594(10) Uani 1 1 d .
F8 F 0.4501(3) 0.8253(3) 0.3785(3) 0.0441(8) Uani 1 1 d .
F9 F 0.4029(4) 1.0498(4) 0.4164(3) 0.0550(9) Uani 1 1 d .
F10 F 0.6651(4) 1.0651(3) 0.4484(3) 0.0486(8) Uani 1 1 d .
S1 S 0.84225(10) 0.52194(10) 0.48698(8) 0.0189(2) Uani 1 1 d .
S2 S 0.75756(11) 0.30985(11) 0.21831(9) 0.0209(2) Uani 1 1 d .
S3 S 0.81235(11) 0.80072(11) 0.31967(9) 0.0212(2) Uani 1 1 d .
S4 S 1.10712(11) 0.74737(11) 0.27437(9) 0.0232(2) Uani 1 1 d .
C1 C 0.6779(5) 0.5189(6) 0.6453(4) 0.0325(11) Uani 1 1 d .
H1A H 0.7636 0.5733 0.7024 0.049 Uiso 1 1 calc R
H1B H 0.6608 0.4214 0.6151 0.049 Uiso 1 1 calc R
H1C H 0.5976 0.5353 0.6782 0.049 Uiso 1 1 calc R
C2 C 0.7270(5) 0.7120(5) 0.5943(4) 0.0278(10) Uani 1 1 d .
H2A H 0.6478 0.7322 0.6264 0.042 Uiso 1 1 calc R
H2B H 0.7404 0.7350 0.5326 0.042 Uiso 1 1 calc R
H2C H 0.8128 0.7664 0.6513 0.042 Uiso 1 1 calc R
C3 C 0.6960(4) 0.5605(5) 0.5521(4) 0.0222(9) Uani 1 1 d .
H3 H 0.6074 0.5059 0.4950 0.027 Uiso 1 1 calc R
C4 C 0.7743(5) 0.3367(4) 0.4328(4) 0.0233(9) Uani 1 1 d .
H4A H 0.8118 0.3135 0.4862 0.028 Uiso 1 1 calc R
H4B H 0.6703 0.3006 0.4239 0.028 Uiso 1 1 calc R
C5 C 0.8159(5) 0.2702(4) 0.3217(4) 0.0234(9) Uani 1 1 d .
H5A H 0.7757 0.1696 0.2938 0.028 Uiso 1 1 calc R
H5B H 0.9198 0.3007 0.3326 0.028 Uiso 1 1 calc R
C6 C 0.5658(4) 0.2481(4) 0.2078(4) 0.0226(9) Uani 1 1 d .
H6 H 0.5423 0.3076 0.2778 0.027 Uiso 1 1 calc R
C7 C 0.5063(5) 0.2604(5) 0.1111(4) 0.0290(10) Uani 1 1 d .
H7A H 0.5286 0.2017 0.0422 0.043 Uiso 1 1 calc R
H7B H 0.5482 0.3558 0.1241 0.043 Uiso 1 1 calc R
H7C H 0.4039 0.2317 0.1045 0.043 Uiso 1 1 calc R
C8 C 0.5050(5) 0.1001(5) 0.1896(4) 0.0315(10) Uani 1 1 d .
H8A H 0.4019 0.0643 0.1716 0.047 Uiso 1 1 calc R
H8B H 0.5336 0.0970 0.2574 0.047 Uiso 1 1 calc R
H8C H 0.5404 0.0441 0.1281 0.047 Uiso 1 1 calc R
C9 C 0.7095(6) 0.8841(5) 0.1854(4) 0.0353(11) Uani 1 1 d .
H9A H 0.6624 0.8613 0.1123 0.053 Uiso 1 1 calc R
H9B H 0.8034 0.9562 0.2042 0.053 Uiso 1 1 calc R
H9C H 0.6538 0.9166 0.2414 0.053 Uiso 1 1 calc R
C10 C 0.5779(5) 0.6446(5) 0.1577(4) 0.0334(11) Uani 1 1 d .
H10A H 0.5270 0.6758 0.2180 0.050 Uiso 1 1 calc R
H10B H 0.5885 0.5617 0.1514 0.050 Uiso 1 1 calc R
H10C H 0.5250 0.6243 0.0877 0.050 Uiso 1 1 calc R
C11 C 0.7231(5) 0.7565(5) 0.1827(4) 0.0256(9) Uani 1 1 d .
H11 H 0.7787 0.7222 0.1249 0.031 Uiso 1 1 calc R
C12 C 0.9827(5) 0.9321(5) 0.3397(4) 0.0312(10) Uani 1 1 d .
H12A H 0.9682 1.0084 0.3334 0.037 Uiso 1 1 calc R
H12B H 1.0340 0.9688 0.4158 0.037 Uiso 1 1 calc R
C13 C 1.0713(5) 0.8813(5) 0.2578(4) 0.0308(10) Uani 1 1 d .
H13A H 1.1611 0.9578 0.2704 0.037 Uiso 1 1 calc R
H13B H 1.0211 0.8442 0.1813 0.037 Uiso 1 1 calc R
C14 C 1.1306(5) 0.6510(5) 0.1323(4) 0.0265(9) Uani 1 1 d .
H14 H 1.0415 0.6156 0.0793 0.032 Uiso 1 1 calc R
C15 C 1.2496(6) 0.7460(5) 0.1038(4) 0.0344(11) Uani 1 1 d .
H15A H 1.3356 0.7861 0.1588 0.052 Uiso 1 1 calc R
H15B H 1.2235 0.8192 0.1042 0.052 Uiso 1 1 calc R
H15C H 1.2665 0.6937 0.0299 0.052 Uiso 1 1 calc R
C16 C 1.1628(5) 0.5310(5) 0.1258(4) 0.0312(10) Uani 1 1 d .
H16A H 1.1853 0.4844 0.0528 0.047 Uiso 1 1 calc R
H16B H 1.0804 0.4667 0.1365 0.047 Uiso 1 1 calc R
H16C H 1.2434 0.5645 0.1839 0.047 Uiso 1 1 calc R

loop_
_atom_site_aniso_label
_atom_site_aniso_U_11
_atom_site_aniso_U_22
_atom_site_aniso_U_33
_atom_site_aniso_U_23
_atom_site_aniso_U_13
_atom_site_aniso_U_12
Nb1 0.01604(18) 0.01686(18) 0.01776(18) 0.00907(14) 0.00334(13) 0.00521(14)
Nb2 0.0295(3) 0.0328(3) 0.0276(3) 0.0196(3) -0.0012(2) 0.0012(3)
Nb3 0.0348(3) 0.0207(3) 0.0230(3) 0.0118(2) 0.0056(2) 0.0078(2)
F1 0.0167(11) 0.0248(12) 0.0261(12) 0.0157(11) 0.0065(9) 0.0078(10)
F2 0.0147(11) 0.0227(12) 0.0246(12) 0.0127(10) 0.0037(9) 0.0073(9)
F3 0.0207(12) 0.0211(12) 0.0180(11) 0.0098(10) 0.0045(9) 0.0050(10)
F4 0.0229(12) 0.0196(12) 0.0206(12) 0.0094(10) 0.0029(9) 0.0050(10)
F5 0.065(2) 0.0366(17) 0.0460(19) 0.0273(15) 0.0141(16) 0.0071(16)
F6 0.039(2) 0.072(3) 0.090(3) 0.042(2) -0.0018(19) 0.0167(19)
F7 0.075(3) 0.051(2) 0.0283(16) 0.0181(16) 0.0040(16) -0.0019(19)
F8 0.0449(18) 0.0280(15) 0.0400(17) 0.0028(14) 0.0051(14) 0.0088(14)
F9 0.073(3) 0.054(2) 0.050(2) 0.0317(18) -0.0010(18) 0.0290(19)
F10 0.053(2) 0.0349(17) 0.052(2) 0.0202(15) 0.0264(16) 0.0098(15)
S1 0.0178(5) 0.0206(5) 0.0209(5) 0.0119(4) 0.0045(4) 0.0071(4)
S2 0.0218(5) 0.0197(5) 0.0220(5) 0.0102(4) 0.0056(4) 0.0080(4)
S3 0.0249(5) 0.0196(5) 0.0216(5) 0.0109(4) 0.0058(4) 0.0095(4)
S4 0.0210(5) 0.0206(5) 0.0257(5) 0.0108(4) 0.0059(4) 0.0053(4)
C1 0.032(3) 0.044(3) 0.037(3) 0.030(2) 0.020(2) 0.018(2)
C2 0.028(2) 0.031(2) 0.033(2) 0.018(2) 0.0148(19) 0.0149(19)
C3 0.019(2) 0.030(2) 0.026(2) 0.0176(19) 0.0073(16) 0.0126(17)
C4 0.024(2) 0.018(2) 0.028(2) 0.0148(18) 0.0000(17) 0.0043(17)
C5 0.025(2) 0.022(2) 0.028(2) 0.0131(18) 0.0056(17) 0.0120(17)
C6 0.018(2) 0.019(2) 0.025(2) 0.0094(17) 0.0028(16) 0.0018(16)
C7 0.029(2) 0.029(2) 0.027(2) 0.015(2) 0.0004(18) 0.0061(19)
C8 0.031(2) 0.023(2) 0.039(3) 0.017(2) 0.000(2) 0.0041(19)
C9 0.051(3) 0.035(3) 0.030(2) 0.017(2) 0.008(2) 0.025(2)
C10 0.034(3) 0.029(2) 0.036(3) 0.015(2) -0.002(2) 0.012(2)
C11 0.033(2) 0.026(2) 0.021(2) 0.0095(18) 0.0041(18) 0.0163(19)
C12 0.035(3) 0.019(2) 0.037(3) 0.013(2) 0.007(2) 0.0087(19)
C13 0.031(2) 0.027(2) 0.039(3) 0.020(2) 0.009(2) 0.0087(19)
C14 0.025(2) 0.032(2) 0.021(2) 0.0135(19) 0.0074(17) 0.0075(19)
C15 0.035(3) 0.037(3) 0.034(3) 0.021(2) 0.014(2) 0.010(2)
C16 0.035(3) 0.030(2) 0.027(2) 0.011(2) 0.0092(19) 0.012(2)

loop_
_atom_type_symbol
_atom_type_description
_atom_type_scat_dispersion_real
_atom_type_scat_dispersion_imag
_atom_type_scat_source
C C 0.0033 0.0016 'International Tables Vol C Tables 4.2.6.8 and 6.1.1.4'
H H 0.0000 0.0000 'International Tables Vol C Tables 4.2.6.8 and 6.1.1.4'
F F 0.0171 0.0103 'International Tables Vol C Tables 4.2.6.8 and 6.1.1.4'
S S 0.1246 0.1234 'International Tables Vol C Tables 4.2.6.8 and 6.1.1.4'
Nb Nb -2.0727 0.6215 'International Tables Vol C Tables 4.2.6.8 and 6.1.1.4'

loop_
_geom_angle_atom_site_label_1
_geom_angle_atom_site_label_2
_geom_angle_atom_site_label_3
_geom_angle
_geom_angle_site_symmetry_1
_geom_angle_site_symmetry_3
F3 Nb1 F1 99.35(10) . .
F3 Nb1 F2 90.69(10) . .
F1 Nb1 F2 143.70(10) . .
F3 Nb1 F4 144.48(10) . .
F1 Nb1 F4 91.73(11) . .
F2 Nb1 F4 100.10(11) . .
F3 Nb1 S3 81.26(8) . .
F1 Nb1 S3 144.32(8) . .
F2 Nb1 S3 71.52(8) . .
F4 Nb1 S3 70.57(8) . .
F3 Nb1 S4 77.45(8) . .
F1 Nb1 S4 70.37(8) . .
F2 Nb1 S4 145.87(8) . .
F4 Nb1 S4 74.75(8) . .
S3 Nb1 S4 75.07(4) . .
F3 Nb1 S2 72.74(8) . .
F1 Nb1 S2 70.83(8) . .
F2 Nb1 S2 79.25(8) . .
F4 Nb1 S2 142.39(8) . .
S3 Nb1 S2 140.34(4) . .
S4 Nb1 S2 125.47(4) . .
F3 Nb1 S1 146.30(8) . .
F1 Nb1 S1 75.26(8) . .
F2 Nb1 S1 77.18(8) . .
F4 Nb1 S1 69.18(8) . .
S3 Nb1 S1 122.58(3) . .
S4 Nb1 S1 128.54(3) . .
S2 Nb1 S1 74.14(3) . .
F6 Nb2 F6 180.0(3) . 2
F6 Nb2 F5 89.66(18) . 2
F6 Nb2 F5 90.34(18) 2 2
F6 Nb2 F5 90.34(18) . .
F6 Nb2 F5 89.66(18) 2 .
F5 Nb2 F5 180.0(3) 2 .
F6 Nb2 F7 90.0(2) . 2
F6 Nb2 F7 90.0(2) 2 2
F5 Nb2 F7 89.44(15) 2 2
F5 Nb2 F7 90.56(15) . 2
F6 Nb2 F7 90.0(2) . .
F6 Nb2 F7 90.0(2) 2 .
F5 Nb2 F7 90.56(15) 2 .
F5 Nb2 F7 89.44(15) . .
F7 Nb2 F7 180.0(2) 2 .
F8 Nb3 F8 180.00(17) 2_676 .
F8 Nb3 F10 90.06(15) 2_676 .
F8 Nb3 F10 89.94(15) . .
F8 Nb3 F10 89.94(15) 2_676 2_676
F8 Nb3 F10 90.06(15) . 2_676
F10 Nb3 F10 180.000(1) . 2_676
F8 Nb3 F9 90.20(16) 2_676 2_676
F8 Nb3 F9 89.80(16) . 2_676
F10 Nb3 F9 90.23(18) . 2_676
F10 Nb3 F9 89.77(18) 2_676 2_676
F8 Nb3 F9 89.80(16) 2_676 .
F8 Nb3 F9 90.20(16) . .
F10 Nb3 F9 89.77(18) . .
F10 Nb3 F9 90.23(18) 2_676 .
F9 Nb3 F9 180.000(1) 2_676 .
C4 S1 C3 100.9(2) . .
C4 S1 Nb1 110.17(15) . .
C3 S1 Nb1 108.85(14) . .
C5 S2 C6 103.7(2) . .
C5 S2 Nb1 103.93(15) . .
C6 S2 Nb1 109.63(14) . .
C12 S3 C11 103.9(2) . .
C12 S3 Nb1 105.06(16) . .
C11 S3 Nb1 111.14(15) . .
C13 S4 C14 99.0(2) . .
C13 S4 Nb1 108.40(16) . .
C14 S4 Nb1 109.48(15) . .
C3 C1 H1A 109.5 . .
C3 C1 H1B 109.5 . .
H1A C1 H1B 109.5 . .
C3 C1 H1C 109.5 . .
H1A C1 H1C 109.5 . .
H1B C1 H1C 109.5 . .
C3 C2 H2A 109.5 . .
C3 C2 H2B 109.5 . .
H2A C2 H2B 109.5 . .
C3 C2 H2C 109.5 . .
H2A C2 H2C 109.5 . .
H2B C2 H2C 109.5 . .
C2 C3 C1 112.0(4) . .
C2 C3 S1 109.2(3) . .
C1 C3 S1 108.9(3) . .
C2 C3 H3 108.9 . .
C1 C3 H3 108.9 . .
S1 C3 H3 108.9 . .
C5 C4 S1 110.9(3) . .
C5 C4 H4A 109.5 . .
S1 C4 H4A 109.5 . .
C5 C4 H4B 109.5 . .
S1 C4 H4B 109.5 . .
H4A C4 H4B 108.0 . .
C4 C5 S2 113.4(3) . .
C4 C5 H5A 108.9 . .
S2 C5 H5A 108.9 . .
C4 C5 H5B 108.9 . .
S2 C5 H5B 108.9 . .
H5A C5 H5B 107.7 . .
C7 C6 C8 111.1(4) . .
C7 C6 S2 107.0(3) . .
C8 C6 S2 111.0(3) . .
C7 C6 H6 109.3 . .
C8 C6 H6 109.3 . .
S2 C6 H6 109.3 . .
C6 C7 H7A 109.5 . .
C6 C7 H7B 109.5 . .
H7A C7 H7B 109.5 . .
C6 C7 H7C 109.5 . .
H7A C7 H7C 109.5 . .
H7B C7 H7C 109.5 . .
C6 C8 H8A 109.5 . .
C6 C8 H8B 109.5 . .
H8A C8 H8B 109.5 . .
C6 C8 H8C 109.5 . .
H8A C8 H8C 109.5 . .
H8B C8 H8C 109.5 . .
C11 C9 H9A 109.5 . .
C11 C9 H9B 109.5 . .
H9A C9 H9B 109.5 . .
C11 C9 H9C 109.5 . .
H9A C9 H9C 109.5 . .
H9B C9 H9C 109.5 . .
C11 C10 H10A 109.5 . .
C11 C10 H10B 109.5 . .
H10A C10 H10B 109.5 . .
C11 C10 H10C 109.5 . .
H10A C10 H10C 109.5 . .
H10B C10 H10C 109.5 . .
C10 C11 C9 110.5(4) . .
C10 C11 S3 107.8(3) . .
C9 C11 S3 109.1(3) . .
C10 C11 H11 109.8 . .
C9 C11 H11 109.8 . .
S3 C11 H11 109.8 . .
C13 C12 S3 113.2(3) . .
C13 C12 H12A 108.9 . .
S3 C12 H12A 108.9 . .
C13 C12 H12B 108.9 . .
S3 C12 H12B 108.9 . .
H12A C12 H12B 107.7 . .
C12 C13 S4 109.3(3) . .
C12 C13 H13A 109.8 . .
S4 C13 H13A 109.8 . .
C12 C13 H13B 109.8 . .
S4 C13 H13B 109.8 . .
H13A C13 H13B 108.3 . .
C15 C14 C16 111.3(4) . .
C15 C14 S4 109.2(3) . .
C16 C14 S4 108.7(3) . .
C15 C14 H14 109.2 . .
C16 C14 H14 109.2 . .
S4 C14 H14 109.2 . .
C14 C15 H15A 109.5 . .
C14 C15 H15B 109.5 . .
H15A C15 H15B 109.5 . .
C14 C15 H15C 109.5 . .
H15A C15 H15C 109.5 . .
H15B C15 H15C 109.5 . .
C14 C16 H16A 109.5 . .
C14 C16 H16B 109.5 . .
H16A C16 H16B 109.5 . .
C14 C16 H16C 109.5 . .
H16A C16 H16C 109.5 . .
H16B C16 H16C 109.5 . .

loop_
_geom_bond_atom_site_label_1
_geom_bond_atom_site_label_2
_geom_bond_distance
_geom_bond_site_symmetry_2
Nb1 F3 1.897(2) .
Nb1 F1 1.904(2) .
Nb1 F2 1.905(2) .
Nb1 F4 1.913(2) .
Nb1 S3 2.7030(11) .
Nb1 S4 2.7336(12) .
Nb1 S2 2.7357(12) .
Nb1 S1 2.7424(11) .
Nb2 F6 1.877(4) .
Nb2 F6 1.877(4) 2
Nb2 F5 1.886(3) 2
Nb2 F5 1.886(3) .
Nb2 F7 1.888(3) 2
Nb2 F7 1.888(3) .
Nb3 F8 1.881(3) 2_676
Nb3 F8 1.881(3) .
Nb3 F10 1.881(3) .
Nb3 F10 1.881(3) 2_676
Nb3 F9 1.885(3) 2_676
Nb3 F9 1.885(3) .
S1 C4 1.819(4) .
S1 C3 1.843(4) .
S2 C5 1.807(4) .
S2 C6 1.832(4) .
S3 C12 1.812(5) .
S3 C11 1.836(4) .
S4 C13 1.825(5) .
S4 C14 1.838(5) .
C1 C3 1.526(6) .
C1 H1A 0.9800 .
C1 H1B 0.9800 .
C1 H1C 0.9800 .
C2 C3 1.519(6) .
C2 H2A 0.9800 .
C2 H2B 0.9800 .
C2 H2C 0.9800 .
C3 H3 1.0000 .
C4 C5 1.515(6) .
C4 H4A 0.9900 .
C4 H4B 0.9900 .
C5 H5A 0.9900 .
C5 H5B 0.9900 .
C6 C7 1.521(6) .
C6 C8 1.527(6) .
C6 H6 1.0000 .
C7 H7A 0.9800 .
C7 H7B 0.9800 .
C7 H7C 0.9800 .
C8 H8A 0.9800 .
C8 H8B 0.9800 .
C8 H8C 0.9800 .
C9 C11 1.531(6) .
C9 H9A 0.9800 .
C9 H9B 0.9800 .
C9 H9C 0.9800 .
C10 C11 1.524(7) .
C10 H10A 0.9800 .
C10 H10B 0.9800 .
C10 H10C 0.9800 .
C11 H11 1.0000 .
C12 C13 1.499(7) .
C12 H12A 0.9900 .
C12 H12B 0.9900 .
C13 H13A 0.9900 .
C13 H13B 0.9900 .
C14 C15 1.524(7) .
C14 C16 1.515(7) .
C14 H14 1.0000 .
C15 H15A 0.9800 .
C15 H15B 0.9800 .
C15 H15C 0.9800 .
C16 H16A 0.9800 .
C16 H16B 0.9800 .
C16 H16C 0.9800 .

loop_
_geom_torsion_atom_site_label_1
_geom_torsion_atom_site_label_2
_geom_torsion_atom_site_label_3
_geom_torsion_atom_site_label_4
_geom_torsion
S1 C4 C5 S2 -57.3(4)
S3 C12 C13 S4 -61.9(4)
